data_4103319
loop_
_publ_author_name
'Justin Kim'
'Mohammad Movassaghi'

_publ_section_title
;
 General Approach to Epipolythiodiketopiperazine Alkaloids: Total
 Synthesis of (+)-Chaetocins A and C and (+)-12,12'-Dideoxychetracin A
;
_journal_name_full 'Journal of the American Chemical Society'
_journal_page_first 14376
_journal_page_last 14378
_journal_paper_doi 10.1021/ja106869s
_journal_volume 132
_journal_year 2010
_chemical_absolute_configuration rmad
_chemical_formula_sum 'C33 H34 N6 O7 S7.77'
_chemical_formula_weight 875.82
_chemical_name_systematic
; 
 ? 
;
_space_group_IT_number 19
_symmetry_cell_setting orthorhombic
_symmetry_space_group_name_Hall 'P 2ac 2ab'
_symmetry_space_group_name_H-M 'P 21 21 21'
_atom_sites_solution_hydrogens geom
_atom_sites_solution_primary direct
_atom_sites_solution_secondary difmap
_audit_creation_method SHELXL-97
_cell_angle_alpha 90.00
_cell_angle_beta 90.00
_cell_angle_gamma 90.00
_cell_formula_units_Z 4
_cell_length_a 7.78280(10)
_cell_length_b 19.4165(4)
_cell_length_c 24.7658(5)
_cell_measurement_reflns_used 9175
_cell_measurement_temperature 100(2)
_cell_measurement_theta_max 69.10
_cell_measurement_theta_min 2.89
_cell_volume 3742.48(12)
_computing_cell_refinement 'Bruker SAINT'
_computing_data_collection 'Bruker APEX2'
_computing_data_reduction 'Bruker SAINT'
_computing_molecular_graphics 'Bruker SHELXTL'
_computing_publication_material 'Bruker SHELXTL'
_computing_structure_refinement 'SHELXL-97 (Sheldrick, 2008)'
_computing_structure_solution 'SHELXS-97 (Sheldrick, 2008)'
_diffrn_ambient_temperature 100(2)
_diffrn_measured_fraction_theta_full 0.994
_diffrn_measured_fraction_theta_max 0.994
_diffrn_measurement_device_type 'Bruker APEX-II CCD'
_diffrn_measurement_method '\f and \w scans'
_diffrn_radiation_monochromator graphite
_diffrn_radiation_source 'fine-focus sealed tube'
_diffrn_radiation_type CuK\a
_diffrn_radiation_wavelength 1.54178
_diffrn_reflns_av_R_equivalents 0.0474
_diffrn_reflns_av_sigmaI/netI 0.0323
_diffrn_reflns_limit_h_max 9
_diffrn_reflns_limit_h_min -8
_diffrn_reflns_limit_k_max 23
_diffrn_reflns_limit_k_min -23
_diffrn_reflns_limit_l_max 29
_diffrn_reflns_limit_l_min -30
_diffrn_reflns_number 46884
_diffrn_reflns_theta_full 69.89
_diffrn_reflns_theta_max 69.89
_diffrn_reflns_theta_min 2.89
_exptl_absorpt_coefficient_mu 4.786
_exptl_absorpt_correction_T_max 0.6461
_exptl_absorpt_correction_T_min 0.3278
_exptl_absorpt_correction_type multi-scan
_exptl_absorpt_process_details 'SADABS (Sheldrick, 2008)'
_exptl_crystal_colour colourless
_exptl_crystal_density_diffrn 1.554
_exptl_crystal_density_method 'not measured'
_exptl_crystal_description block
_exptl_crystal_F_000 1817
_exptl_crystal_size_max 0.30
_exptl_crystal_size_mid 0.15
_exptl_crystal_size_min 0.10
_refine_diff_density_max 0.682
_refine_diff_density_min -0.622
_refine_diff_density_rms 0.092
_refine_ls_abs_structure_details 'Flack H D (1983), Acta Cryst. A39, 876-881'
_refine_ls_abs_structure_Flack 0.03(2)
_refine_ls_extinction_method none
_refine_ls_goodness_of_fit_ref 1.043
_refine_ls_hydrogen_treatment mixed
_refine_ls_matrix_type full
_refine_ls_number_parameters 516
_refine_ls_number_reflns 7024
_refine_ls_number_restraints 506
_refine_ls_restrained_S_all 1.014
_refine_ls_R_factor_all 0.0612
_refine_ls_R_factor_gt 0.0569
_refine_ls_shift/su_max 0.000
_refine_ls_shift/su_mean 0.000
_refine_ls_structure_factor_coef Fsqd
_refine_ls_weighting_details 'calc w=1/[\s^2^(Fo^2^)+(0.0918P)^2^+5.3303P] where P=(Fo^2^+2Fc^2^)/3'
_refine_ls_weighting_scheme calc
_refine_ls_wR_factor_gt 0.1527
_refine_ls_wR_factor_ref 0.1568
_reflns_number_gt 6553
_reflns_number_total 7024
_reflns_threshold_expression >2sigma(I)
_cod_data_source_file ja106869s_si_002.cif
_cod_data_source_block d8_10096
_cod_database_code 4103319

loop_
_symmetry_equiv_pos_as_xyz
'x, y, z'
'-x+1/2, -y, z+1/2'
'-x, y+1/2, -z+1/2'
'x+1/2, -y+1/2, -z'

loop_
_atom_site_label
_atom_site_type_symbol
_atom_site_fract_x
_atom_site_fract_y
_atom_site_fract_z
_atom_site_U_iso_or_equiv
_atom_site_adp_type
_atom_site_occupancy
_atom_site_symmetry_multiplicity
_atom_site_calc_flag
_atom_site_refinement_flags
_atom_site_disorder_assembly
_atom_site_disorder_group
S1A S 0.58475(15) 0.35331(5) 0.27704(4) 0.0360(2) Uani 1 1 d U . .
S2A S 0.8042(2) 0.30590(7) 0.29627(7) 0.0432(4) Uani 0.771(3) 1 d PU A 1
S3A S 0.9065(2) 0.36340(8) 0.35955(7) 0.0450(4) Uani 0.771(3) 1 d PU A 1
S4A S 1.0946(2) 0.41738(8) 0.32223(6) 0.0391(4) Uani 0.771(3) 1 d PU A 1
S2A2 S 0.7304(10) 0.3750(4) 0.3469(2) 0.0615(18) Uani 0.229(3) 1 d PU A 2
S3A2 S 0.9825(9) 0.3829(5) 0.3257(2) 0.064(2) Uani 0.229(3) 1 d PU A 2
O1A O 0.5237(4) 0.51540(18) 0.29609(13) 0.0441(8) Uani 1 1 d U A .
O2A O 1.0844(4) 0.4242(3) 0.19700(15) 0.0628(12) Uani 1 1 d U . .
O3A O 1.0456(9) 0.5801(4) 0.2282(3) 0.128(3) Uani 1 1 d U . .
H3A H 0.9490 0.5956 0.2372 0.193 Uiso 1 1 calc R . .
N1A N 0.8232(6) 0.3301(2) 0.14029(17) 0.0428(9) Uani 1 1 d DU . .
HN1A H 0.930(4) 0.320(3) 0.151(2) 0.051 Uiso 1 1 d D . .
C2A C 0.7713(5) 0.4018(2) 0.14983(16) 0.0295(8) Uani 1 1 d U A .
H2A H 0.8261 0.4336 0.1232 0.035 Uiso 1 1 calc R . .
C3A C 0.5718(5) 0.4021(2) 0.14402(15) 0.0261(7) Uani 1 1 d U A .
C4A C 0.5309(6) 0.3254(2) 0.14928(16) 0.0314(8) Uani 1 1 d U . .
C5A C 0.3746(7) 0.2934(2) 0.15779(19) 0.0408(10) Uani 1 1 d U . .
H5A H 0.2713 0.3195 0.1586 0.049 Uiso 1 1 calc R . .
C6A C 0.3714(9) 0.2224(3) 0.1651(2) 0.0553(14) Uani 1 1 d U . .
H6A H 0.2652 0.1998 0.1715 0.066 Uiso 1 1 calc R . .
C7A C 0.5206(9) 0.1849(3) 0.1631(2) 0.0567(14) Uani 1 1 d U . .
H7A H 0.5156 0.1363 0.1673 0.068 Uiso 1 1 calc R . .
C8A C 0.6779(9) 0.2162(2) 0.1552(2) 0.0513(13) Uani 1 1 d U . .
H8A H 0.7803 0.1896 0.1539 0.062 Uiso 1 1 calc R . .
C9A C 0.6840(7) 0.2881(2) 0.14892(17) 0.0392(10) Uani 1 1 d U . .
N10A N 0.7994(4) 0.42552(18) 0.20580(13) 0.0286(7) Uani 1 1 d U . .
C11A C 0.6440(5) 0.4336(2) 0.23699(16) 0.0278(8) Uani 1 1 d U A .
C12A C 0.5070(5) 0.4436(2) 0.19354(16) 0.0271(8) Uani 1 1 d U . .
H12A H 0.4946 0.4929 0.1844 0.033 Uiso 1 1 calc R A .
H12B H 0.3946 0.4258 0.2060 0.033 Uiso 1 1 calc R . .
C13A C 0.6556(5) 0.4888(2) 0.27944(17) 0.0316(8) Uani 1 1 d U . .
N14A N 0.8136(5) 0.50241(19) 0.29951(14) 0.0356(8) Uani 1 1 d U A .
C15A C 0.9712(6) 0.4769(3) 0.2784(2) 0.0434(10) Uani 1 1 d U . .
C16A C 0.9571(6) 0.4391(3) 0.22378(19) 0.0428(11) Uani 1 1 d U A .
C17A C 1.1086(9) 0.5383(3) 0.2691(3) 0.0654(16) Uani 1 1 d U A .
H17A H 1.1233 0.5652 0.3027 0.078 Uiso 1 1 calc R . .
H17B H 1.2216 0.5190 0.2587 0.078 Uiso 1 1 calc R . .
C18A C 0.8222(8) 0.5462(3) 0.3478(2) 0.0553(14) Uani 1 1 d U . .
H18A H 0.8366 0.5944 0.3369 0.083 Uiso 1 1 calc R A .
H18B H 0.9200 0.5321 0.3701 0.083 Uiso 1 1 calc R . .
H18C H 0.7158 0.5414 0.3686 0.083 Uiso 1 1 calc R . .
S1B S 0.47322(16) 0.51744(6) -0.03090(4) 0.0426(3) Uani 1 1 d U . .
S2B S 0.2383(2) 0.49558(8) -0.06248(5) 0.0542(4) Uani 1 1 d U . .
S3B S 0.1301(2) 0.59180(9) -0.07794(6) 0.0631(4) Uani 1 1 d U . .
S4B S -0.04132(17) 0.60576(7) -0.01734(5) 0.0497(3) Uani 1 1 d U A .
O1B O 0.5478(4) 0.64996(17) 0.04803(16) 0.0470(8) Uani 1 1 d U A .
O2B O -0.0066(4) 0.49970(19) 0.07470(17) 0.0537(10) Uani 1 1 d U . .
O3B O 0.0784(7) 0.6479(4) 0.13517(18) 0.0929(19) Uani 1 1 d U . .
H3B H 0.1050 0.6081 0.1455 0.139 Uiso 1 1 calc R . .
N1B N 0.2581(5) 0.37897(19) 0.05112(15) 0.0345(8) Uani 1 1 d DU A .
HN1B H 0.153(3) 0.376(3) 0.039(2) 0.041 Uiso 1 1 d D . .
C2B C 0.3093(5) 0.43524(19) 0.08531(16) 0.0259(8) Uani 1 1 d U A .
H2B H 0.2562 0.4308 0.1219 0.031 Uiso 1 1 calc R . .
C3B C 0.5098(5) 0.4319(2) 0.08915(16) 0.0251(7) Uani 1 1 d U . .
C4B C 0.5501(6) 0.3839(2) 0.04151(16) 0.0306(8) Uani 1 1 d U A .
C5B C 0.7067(7) 0.3710(2) 0.01690(18) 0.0383(10) Uani 1 1 d U . .
H5B H 0.8101 0.3900 0.0308 0.046 Uiso 1 1 calc R A .
C6B C 0.7078(8) 0.3287(3) -0.0296(2) 0.0532(13) Uani 1 1 d U A .
H6B H 0.8126 0.3191 -0.0478 0.064 Uiso 1 1 calc R . .
C7B C 0.5574(10) 0.3019(3) -0.0481(2) 0.0611(15) Uani 1 1 d U . .
H7B H 0.5607 0.2727 -0.0788 0.073 Uiso 1 1 calc R A .
C8B C 0.3996(8) 0.3150(3) -0.0243(2) 0.0486(11) Uani 1 1 d U A .
H8B H 0.2966 0.2960 -0.0385 0.058 Uiso 1 1 calc R . .
C9B C 0.3978(6) 0.3570(2) 0.02136(17) 0.0367(9) Uani 1 1 d U . .
N10B N 0.2776(4) 0.50472(17) 0.06263(13) 0.0270(7) Uani 1 1 d U . .
C11B C 0.4279(5) 0.5374(2) 0.04328(16) 0.0269(8) Uani 1 1 d U A .
C12B C 0.5712(5) 0.50656(19) 0.07768(16) 0.0272(8) Uani 1 1 d U A .
H12C H 0.5856 0.5327 0.1117 0.033 Uiso 1 1 calc R . .
H12D H 0.6816 0.5065 0.0578 0.033 Uiso 1 1 calc R . .
C13B C 0.4179(5) 0.6154(2) 0.04432(18) 0.0329(9) Uani 1 1 d U . .
N14B N 0.2582(5) 0.64361(19) 0.03746(17) 0.0402(9) Uani 1 1 d U A .
C15B C 0.0999(6) 0.6077(2) 0.04480(18) 0.0368(9) Uani 1 1 d U . .
C16B C 0.1182(6) 0.5317(2) 0.06121(18) 0.0349(9) Uani 1 1 d U A .
C17B C -0.0143(6) 0.6436(3) 0.0870(2) 0.0468(11) Uani 1 1 d U A .
H17C H -0.0459 0.6903 0.0743 0.056 Uiso 1 1 calc R . .
H17D H -0.1211 0.6169 0.0926 0.056 Uiso 1 1 calc R . .
C18B C 0.2500(7) 0.7183(2) 0.0279(3) 0.0589(16) Uani 1 1 d U . .
H18D H 0.2566 0.7427 0.0624 0.088 Uiso 1 1 calc R A .
H18E H 0.1416 0.7297 0.0099 0.088 Uiso 1 1 calc R . .
H18F H 0.3465 0.7322 0.0049 0.088 Uiso 1 1 calc R . .
O1S O 0.2195(6) 0.8992(2) 0.8025(2) 0.0764(14) Uani 1 1 d U . .
C1S C 0.2332(10) 0.7781(3) 0.8122(4) 0.080(2) Uani 1 1 d U . .
H1S1 H 0.3574 0.7864 0.8117 0.121 Uiso 1 1 calc R . .
H1S2 H 0.2018 0.7482 0.7819 0.121 Uiso 1 1 calc R . .
H1S3 H 0.2013 0.7558 0.8462 0.121 Uiso 1 1 calc R . .
C2S C 0.1397(8) 0.8456(3) 0.8072(2) 0.0528(12) Uani 1 1 d U . .
C3S C -0.0481(9) 0.8444(4) 0.8093(3) 0.0698(17) Uani 1 1 d U . .
H3S1 H -0.0912 0.8910 0.8164 0.105 Uiso 1 1 calc R . .
H3S2 H -0.0856 0.8134 0.8382 0.105 Uiso 1 1 calc R . .
H3S3 H -0.0933 0.8280 0.7747 0.105 Uiso 1 1 calc R . .

loop_
_atom_site_aniso_label
_atom_site_aniso_U_11
_atom_site_aniso_U_22
_atom_site_aniso_U_33
_atom_site_aniso_U_23
_atom_site_aniso_U_13
_atom_site_aniso_U_12
S1A 0.0427(6) 0.0336(5) 0.0317(5) 0.0053(4) -0.0008(4) -0.0027(5)
S2A 0.0521(9) 0.0293(7) 0.0483(9) 0.0018(6) -0.0169(7) 0.0030(6)
S3A 0.0538(9) 0.0404(8) 0.0406(9) 0.0068(6) -0.0155(8) -0.0003(7)
S4A 0.0366(9) 0.0395(8) 0.0412(8) -0.0052(6) -0.0102(6) 0.0071(7)
S2A2 0.082(4) 0.071(4) 0.032(3) 0.008(2) 0.010(3) 0.015(3)
S3A2 0.046(3) 0.110(5) 0.036(3) 0.001(3) -0.008(3) 0.031(4)
O1A 0.0408(17) 0.0526(19) 0.0390(16) -0.0157(15) -0.0063(14) 0.0112(16)
O2A 0.0259(16) 0.119(4) 0.0434(19) -0.008(2) 0.0012(15) -0.005(2)
O3A 0.093(4) 0.120(5) 0.172(7) 0.078(5) -0.005(4) -0.023(4)
N1A 0.044(2) 0.038(2) 0.047(2) -0.0084(17) -0.0077(18) 0.0175(18)
C2A 0.0282(19) 0.0302(19) 0.0301(19) -0.0005(16) -0.0042(15) 0.0058(16)
C3A 0.0243(18) 0.0256(17) 0.0285(18) -0.0011(15) -0.0005(15) 0.0023(15)
C4A 0.045(2) 0.0240(18) 0.0249(18) -0.0010(15) -0.0087(17) -0.0005(16)
C5A 0.051(3) 0.033(2) 0.038(2) 0.0069(18) -0.013(2) -0.011(2)
C6A 0.079(4) 0.037(2) 0.050(3) 0.010(2) -0.014(3) -0.016(2)
C7A 0.093(4) 0.028(2) 0.049(3) 0.003(2) -0.015(3) -0.010(2)
C8A 0.085(4) 0.030(2) 0.039(2) -0.0069(19) -0.010(3) 0.018(2)
C9A 0.059(3) 0.033(2) 0.026(2) -0.0025(17) -0.007(2) 0.006(2)
N10A 0.0238(15) 0.0341(17) 0.0278(16) -0.0004(13) -0.0001(13) 0.0029(14)
C11A 0.0255(19) 0.0249(18) 0.033(2) 0.0006(15) 0.0002(15) -0.0024(15)
C12A 0.0237(18) 0.0271(18) 0.0305(19) -0.0025(15) -0.0014(15) -0.0006(15)
C13A 0.0307(19) 0.034(2) 0.0302(19) 0.0001(17) -0.0038(16) 0.0038(17)
N14A 0.0408(19) 0.0336(18) 0.0326(17) -0.0004(15) -0.0117(15) -0.0020(16)
C15A 0.033(2) 0.059(3) 0.038(2) 0.001(2) -0.0059(18) -0.004(2)
C16A 0.028(2) 0.067(3) 0.033(2) 0.002(2) -0.0049(18) -0.003(2)
C17A 0.060(3) 0.061(3) 0.076(4) 0.003(3) -0.018(3) -0.010(3)
C18A 0.062(3) 0.051(3) 0.053(3) -0.017(2) -0.025(3) 0.010(3)
S1B 0.0480(6) 0.0494(6) 0.0305(5) 0.0101(5) 0.0102(5) 0.0153(5)
S2B 0.0629(8) 0.0661(8) 0.0335(6) 0.0027(6) -0.0044(5) 0.0160(7)
S3B 0.0672(9) 0.0805(10) 0.0415(6) 0.0109(7) 0.0058(6) 0.0329(8)
S4B 0.0454(6) 0.0557(7) 0.0479(6) 0.0074(6) -0.0042(5) 0.0157(6)
O1B 0.0292(16) 0.0326(16) 0.079(2) 0.0156(16) 0.0090(15) -0.0019(14)
O2B 0.0238(16) 0.049(2) 0.088(3) 0.030(2) -0.0014(16) 0.0006(15)
O3B 0.072(3) 0.153(5) 0.054(2) -0.015(3) -0.005(2) 0.048(4)
N1B 0.0354(19) 0.0283(17) 0.0398(19) -0.0019(14) -0.0099(15) -0.0033(15)
C2B 0.0279(19) 0.0210(16) 0.0287(19) 0.0050(14) -0.0024(15) 0.0013(15)
C3B 0.0234(18) 0.0234(17) 0.0286(18) 0.0002(14) 0.0013(15) 0.0013(15)
C4B 0.043(2) 0.0233(18) 0.0259(18) 0.0019(14) -0.0010(16) 0.0049(17)
C5B 0.045(2) 0.037(2) 0.032(2) 0.0027(17) 0.0052(18) 0.017(2)
C6B 0.070(3) 0.050(3) 0.040(3) -0.002(2) 0.010(2) 0.024(3)
C7B 0.088(4) 0.051(3) 0.044(3) -0.014(2) 0.001(3) 0.013(3)
C8B 0.070(3) 0.037(2) 0.039(2) -0.0052(19) -0.012(2) -0.001(2)
C9B 0.051(2) 0.029(2) 0.0306(19) 0.0060(16) -0.0085(19) 0.0007(18)
N10B 0.0278(16) 0.0258(16) 0.0273(15) 0.0057(13) 0.0009(13) 0.0007(13)
C11B 0.0249(19) 0.0272(18) 0.0286(18) 0.0037(15) 0.0060(15) 0.0034(15)
C12B 0.0230(18) 0.0218(17) 0.0369(19) 0.0026(15) 0.0045(15) 0.0014(15)
C13B 0.0258(19) 0.0281(19) 0.045(2) 0.0117(16) 0.0091(17) 0.0032(17)
N14B 0.0301(18) 0.0325(19) 0.058(2) 0.0158(17) 0.0095(17) 0.0066(15)
C15B 0.031(2) 0.038(2) 0.041(2) 0.0079(18) -0.0032(18) 0.0054(18)
C16B 0.029(2) 0.036(2) 0.040(2) 0.0109(18) 0.0022(18) 0.0051(17)
C17B 0.032(2) 0.049(3) 0.059(3) 0.009(2) 0.006(2) 0.012(2)
C18B 0.036(3) 0.029(2) 0.112(5) 0.024(3) 0.018(3) 0.011(2)
O1S 0.069(3) 0.043(2) 0.117(4) 0.013(2) 0.032(3) 0.002(2)
C1S 0.080(5) 0.041(3) 0.120(6) -0.012(3) -0.049(5) 0.004(3)
C2S 0.062(3) 0.048(3) 0.049(3) -0.003(2) -0.006(2) 0.003(2)
C3S 0.062(3) 0.066(4) 0.081(4) -0.017(3) -0.006(3) -0.004(3)

loop_
_atom_type_symbol
_atom_type_description
_atom_type_scat_dispersion_real
_atom_type_scat_dispersion_imag
_atom_type_scat_source
C C 0.0181 0.0091 'International Tables Vol C Tables 4.2.6.8 and 6.1.1.4'
H H 0.0000 0.0000 'International Tables Vol C Tables 4.2.6.8 and 6.1.1.4'
N N 0.0311 0.0180 'International Tables Vol C Tables 4.2.6.8 and 6.1.1.4'
O O 0.0492 0.0322 'International Tables Vol C Tables 4.2.6.8 and 6.1.1.4'
S S 0.3331 0.5567 'International Tables Vol C Tables 4.2.6.8 and 6.1.1.4'

loop_
_geom_angle_atom_site_label_1
_geom_angle_atom_site_label_2
_geom_angle_atom_site_label_3
_geom_angle
C11A S1A S2A 107.12(14)
C11A S1A S2A2 97.7(2)
S2A S1A S2A2 55.8(2)
S1A S2A S3A 105.02(9)
S4A S3A S2A 102.14(10)
C15A S4A S3A 102.42(17)
S3A2 S2A2 S1A 108.7(3)
S2A2 S3A2 C15A 99.4(3)
C9A N1A C2A 108.7(4)
N1A C2A N10A 113.9(3)
N1A C2A C3A 105.2(3)
N10A C2A C3A 103.5(3)
C4A C3A C12A 111.8(3)
C4A C3A C3B 111.9(3)
C12A C3A C3B 113.4(3)
C4A C3A C2A 101.3(3)
C12A C3A C2A 104.6(3)
C3B C3A C2A 113.0(3)
C5A C4A C9A 121.3(4)
C5A C4A C3A 129.3(4)
C9A C4A C3A 109.1(4)
C4A C5A C6A 118.8(5)
C7A C6A C5A 120.4(6)
C6A C7A C8A 121.5(5)
C7A C8A C9A 118.8(5)
N1A C9A C4A 111.5(4)
N1A C9A C8A 129.3(5)
C4A C9A C8A 119.1(5)
C16A N10A C11A 124.9(4)
C16A N10A C2A 120.8(4)
C11A N10A C2A 114.3(3)
N10A C11A C13A 113.6(3)
N10A C11A C12A 102.8(3)
C13A C11A C12A 116.4(3)
N10A C11A S1A 113.1(3)
C13A C11A S1A 103.5(3)
C12A C11A S1A 107.6(3)
C11A C12A C3A 105.3(3)
O1A C13A N14A 123.9(4)
O1A C13A C11A 119.1(4)
N14A C13A C11A 116.8(4)
C13A N14A C15A 125.5(4)
C13A N14A C18A 117.0(4)
C15A N14A C18A 117.5(4)
N14A C15A C16A 115.2(4)
N14A C15A C17A 111.4(5)
C16A C15A C17A 105.8(4)
N14A C15A S4A 116.7(3)
C16A C15A S4A 104.7(4)
C17A C15A S4A 101.5(3)
N14A C15A S3A2 97.5(3)
C16A C15A S3A2 94.4(4)
C17A C15A S3A2 132.0(4)
S4A C15A S3A2 30.6(2)
O2A C16A N10A 121.1(4)
O2A C16A C15A 122.0(4)
N10A C16A C15A 116.9(4)
O3A C17A C15A 107.5(5)
C11B S1B S2B 104.26(14)
S1B S2B S3B 104.30(10)
S4B S3B S2B 104.48(8)
C15B S4B S3B 102.88(16)
C9B N1B C2B 109.3(4)
N1B C2B N10B 115.0(3)
N1B C2B C3B 106.3(3)
N10B C2B C3B 103.1(3)
C4B C3B C12B 111.3(3)
C4B C3B C3A 112.5(3)
C12B C3B C3A 114.3(3)
C4B C3B C2B 100.5(3)
C12B C3B C2B 104.8(3)
C3A C3B C2B 112.2(3)
C5B C4B C9B 121.7(4)
C5B C4B C3B 128.8(4)
C9B C4B C3B 109.3(4)
C4B C5B C6B 117.9(5)
C7B C6B C5B 119.4(5)
C6B C7B C8B 123.4(5)
C7B C8B C9B 117.5(5)
N1B C9B C4B 111.3(4)
N1B C9B C8B 128.4(5)
C4B C9B C8B 120.2(5)
C16B N10B C11B 125.3(3)
C16B N10B C2B 121.2(3)
C11B N10B C2B 113.6(3)
N10B C11B C13B 113.6(3)
N10B C11B C12B 103.8(3)
C13B C11B C12B 114.9(3)
N10B C11B S1B 112.8(3)
C13B C11B S1B 103.2(3)
C12B C11B S1B 108.8(3)
C11B C12B C3B 104.2(3)
O1B C13B N14B 122.9(4)
O1B C13B C11B 120.6(4)
N14B C13B C11B 116.4(4)
C13B N14B C15B 124.9(3)
C13B N14B C18B 117.0(4)
C15B N14B C18B 117.7(4)
N14B C15B C16B 115.0(4)
N14B C15B C17B 111.4(4)
C16B C15B C17B 108.0(4)
N14B C15B S4B 114.1(3)
C16B C15B S4B 104.5(3)
C17B C15B S4B 103.1(3)
O2B C16B N10B 122.4(4)
O2B C16B C15B 119.7(4)
N10B C16B C15B 117.8(4)
O3B C17B C15B 108.0(4)
O1S C2S C3S 121.8(6)
O1S C2S C1S 120.4(6)
C3S C2S C1S 117.8(6)

loop_
_geom_bond_atom_site_label_1
_geom_bond_atom_site_label_2
_geom_bond_distance
S1A C11A 1.904(4)
S1A S2A 1.998(2)
S1A S2A2 2.111(7)
S2A S3A 2.083(2)
S3A S4A 2.024(3)
S4A C15A 1.853(5)
S2A2 S3A2 2.036(11)
S3A2 C15A 2.170(10)
O1A C13A 1.221(5)
O2A C16A 1.227(6)
O3A C17A 1.388(9)
N1A C9A 1.373(7)
N1A C2A 1.468(5)
C2A N10A 1.477(5)
C2A C3A 1.559(5)
C3A C4A 1.528(5)
C3A C12A 1.551(5)
C3A C3B 1.554(5)
C4A C5A 1.382(7)
C4A C9A 1.394(7)
C5A C6A 1.390(7)
C6A C7A 1.372(9)
C7A C8A 1.381(9)
C8A C9A 1.405(7)
N10A C16A 1.332(6)
N10A C11A 1.444(5)
C11A C13A 1.505(6)
C11A C12A 1.527(5)
C13A N14A 1.352(6)
N14A C15A 1.422(6)
N14A C18A 1.469(6)
C15A C16A 1.543(7)
C15A C17A 1.618(8)
S1B C11B 1.911(4)
S1B S2B 2.033(2)
S2B S3B 2.085(2)
S3B S4B 2.0261(19)
S4B C15B 1.891(5)
O1B C13B 1.217(6)
O2B C16B 1.201(6)
O3B C17B 1.397(7)
N1B C9B 1.382(6)
N1B C2B 1.438(5)
C2B N10B 1.482(5)
C2B C3B 1.565(5)
C3B C4B 1.535(5)
C3B C12B 1.553(5)
C4B C5B 1.386(7)
C4B C9B 1.388(7)
C5B C6B 1.416(7)
C6B C7B 1.360(9)
C7B C8B 1.386(9)
C8B C9B 1.393(6)
N10B C16B 1.347(6)
N10B C11B 1.415(5)
C11B C13B 1.516(5)
C11B C12B 1.526(5)
C13B N14B 1.369(6)
N14B C15B 1.427(6)
N14B C18B 1.470(6)
C15B C16B 1.537(6)
C15B C17B 1.538(7)
O1S C2S 1.217(7)
C1S C2S 1.504(8)
C2S C3S 1.463(9)
